data_7013858
loop_
_publ_author_name
'Apostolico, Leonardo'
'Mahon, Mary F.'
'Molloy, Kieran C.'
'Binions, Russell'
'Blackman, Christopher S.'
'Carmalt, Claire J.'
'Parkin, Ivan P.'

_publ_section_title
;
 The reaction of GeCl4 with primary and secondary phosphines.
;
_journal_issue 3
_journal_name_full 'Dalton transactions (Cambridge, England : 2003)'
_journal_page_first 470
_journal_page_last 475
_journal_paper_doi 10.1039/b315378a
_journal_year 2004
_chemical_formula_sum 'C12 H12 Cl3 Ge P'
_chemical_formula_weight 366.13
_chemical_name_systematic
;
?
;
_space_group_IT_number 14
_symmetry_cell_setting monoclinic
_symmetry_space_group_name_Hall '-P 2ybc'
_symmetry_space_group_name_H-M 'P 1 21/c 1'
_atom_sites_solution_hydrogens geom
_atom_sites_solution_primary direct
_atom_sites_solution_secondary difmap
_audit_creation_method SHELXL-97
_cell_angle_alpha 90.00
_cell_angle_beta 103.6530(9)
_cell_angle_gamma 90.00
_cell_formula_units_Z 4
_cell_length_a 10.2760(2)
_cell_length_b 14.4920(3)
_cell_length_c 10.3050(2)
_cell_measurement_reflns_used 25
_cell_measurement_temperature 150(2)
_cell_measurement_theta_max 18
_cell_measurement_theta_min 12
_cell_volume 1491.25(5)
_computing_data_reduction 'Denzo and Scalepack (otwinowski & Minor, 1997'
_computing_molecular_graphics 'ORTEX (P.McArdle, 1995)'
_computing_publication_material 'SHELXL-97/2 (Sheldrick,1997)'
_computing_structure_refinement 'SHELXL-97 (Sheldrick, 1997)'
_computing_structure_solution 'SHELXS-97 (Sheldrick, 1990)'
_diffrn_ambient_temperature 150(2)
_diffrn_measured_fraction_theta_full 0.996
_diffrn_measured_fraction_theta_max 0.996
_diffrn_measurement_device_type KappaCCD
_diffrn_measurement_method KappaCCD
_diffrn_radiation_monochromator graphite
_diffrn_radiation_source 'fine-focus sealed tube'
_diffrn_radiation_type MoK\a
_diffrn_radiation_wavelength 0.71069
_diffrn_reflns_av_R_equivalents 0.0764
_diffrn_reflns_av_sigmaI/netI 0.0477
_diffrn_reflns_limit_h_max 14
_diffrn_reflns_limit_h_min -14
_diffrn_reflns_limit_k_max 20
_diffrn_reflns_limit_k_min -18
_diffrn_reflns_limit_l_max 14
_diffrn_reflns_limit_l_min -14
_diffrn_reflns_number 27361
_diffrn_reflns_theta_full 30.02
_diffrn_reflns_theta_max 30.02
_diffrn_reflns_theta_min 3.77
_exptl_absorpt_coefficient_mu 2.674
_exptl_absorpt_correction_T_max 0.916
_exptl_absorpt_correction_T_min 1.158
_exptl_absorpt_correction_type multi-scan
_exptl_absorpt_process_details
;
Sortav Blessing (1995)
multi-scan from symmetry-related measurements (Blessing 1995)
;
_exptl_crystal_colour Colourless
_exptl_crystal_density_diffrn 1.631
_exptl_crystal_density_method 'not measured'
_exptl_crystal_description Irregular
_exptl_crystal_F_000 728
_exptl_crystal_size_max 0.25
_exptl_crystal_size_mid 0.20
_exptl_crystal_size_min 0.10
_refine_diff_density_max 0.565
_refine_diff_density_min -0.562
_refine_diff_density_rms 0.097
_refine_ls_extinction_coef 0.0056(6)
_refine_ls_extinction_expression Fc^*^=kFc[1+0.001xFc^2^\l^3^/sin(2\q)]^-1/4^
_refine_ls_extinction_method SHELXL
_refine_ls_goodness_of_fit_ref 1.023
_refine_ls_hydrogen_treatment mixed
_refine_ls_matrix_type full
_refine_ls_number_parameters 163
_refine_ls_number_reflns 4344
_refine_ls_number_restraints 2
_refine_ls_restrained_S_all 1.025
_refine_ls_R_factor_all 0.0553
_refine_ls_R_factor_gt 0.0337
_refine_ls_shift/su_max 0.001
_refine_ls_shift/su_mean 0.000
_refine_ls_structure_factor_coef Fsqd
_refine_ls_weighting_details 'calc w=1/[\s^2^(Fo^2^)+(0.0391P)^2^+0.1583P] where P=(Fo^2^+2Fc^2^)/3'
_refine_ls_weighting_scheme calc
_refine_ls_wR_factor_gt 0.0727
_refine_ls_wR_factor_ref 0.0807
_reflns_number_gt 3296
_reflns_number_total 4344
_reflns_threshold_expression >2sigma(I)
_cod_data_source_file b315378a.txt
_cod_data_source_block k01kcm19
_cod_depositor_comments
;
The following automatic conversions were performed:
'_symmetry_cell_setting' value 'Monoclinic' changed to 'monoclinic'
according to '/home/saulius/struct/CIF-dictionaries/cif_core.dic'
dictionary named 'cif_core.dic' version 2.4.1 from
2010-06-29.

'_exptl_absorpt_correction_type' value 'multiscan' changed to
'multi-scan' according to
'/home/saulius/struct/CIF-dictionaries/cif_core.dic' dictionary named
'cif_core.dic' version 2.4.1 from 2010-06-29.

Automatic conversion script
Id: cif_fix_enum 1527 2010-12-29 10:47:43Z saulius 
;
_cod_original_sg_symbol_H-M P21/c
_cod_database_code 7013858

loop_
_symmetry_equiv_pos_as_xyz
'x, y, z'
'x, -y+1/2, z+1/2'
'-x, -y, -z'
'-x, y-1/2, -z-1/2'

loop_
_atom_site_label
_atom_site_type_symbol
_atom_site_fract_x
_atom_site_fract_y
_atom_site_fract_z
_atom_site_U_iso_or_equiv
_atom_site_adp_type
_atom_site_occupancy
_atom_site_symmetry_multiplicity
_atom_site_calc_flag
_atom_site_refinement_flags
_atom_site_disorder_assembly
_atom_site_disorder_group
Ge1 Ge 0.31977(2) 0.092503(16) 0.44909(2) 0.02839(9) Uani 1 1 d . . .
P1 P 0.14377(5) 0.35813(4) 0.35280(5) 0.02053(12) Uani 1 1 d D . .
H1A H 0.193(2) 0.3427(17) 0.4815(17) 0.043(7) Uiso 1 1 d D . .
H1B H 0.180(2) 0.2854(15) 0.284(2) 0.041(7) Uiso 1 1 d D . .
Cl1 Cl 0.23113(6) 0.11082(4) 0.22365(5) 0.03465(14) Uani 1 1 d . . .
Cl2 Cl 0.12959(5) 0.15218(4) 0.50179(5) 0.03253(14) Uani 1 1 d . . .
Cl3 Cl 0.43683(5) 0.22981(4) 0.47840(6) 0.03820(15) Uani 1 1 d . . .
C1 C -0.03426(19) 0.36301(13) 0.3255(2) 0.0220(4) Uani 1 1 d . . .
C2 C -0.0921(2) 0.36623(15) 0.4355(2) 0.0278(4) Uani 1 1 d . . .
H2 H -0.0372 0.3698 0.5235 0.033 Uiso 1 1 calc R . .
C3 C -0.2303(2) 0.36422(16) 0.4148(2) 0.0306(5) Uani 1 1 d . . .
H3 H -0.2705 0.3667 0.4888 0.037 Uiso 1 1 calc R . .
C4 C -0.3100(2) 0.35863(14) 0.2861(2) 0.0298(5) Uani 1 1 d . . .
H4 H -0.4047 0.3562 0.2724 0.036 Uiso 1 1 calc R . .
C5 C -0.2527(2) 0.35658(15) 0.1776(2) 0.0300(5) Uani 1 1 d . . .
H5 H -0.3082 0.3538 0.0898 0.036 Uiso 1 1 calc R . .
C6 C -0.1149(2) 0.35851(15) 0.1961(2) 0.0276(4) Uani 1 1 d . . .
H6 H -0.0756 0.3568 0.1214 0.033 Uiso 1 1 calc R . .
C7 C 0.21886(19) 0.46174(14) 0.30995(18) 0.0216(4) Uani 1 1 d . . .
C8 C 0.1442(2) 0.53462(14) 0.2430(2) 0.0266(4) Uani 1 1 d . . .
H8 H 0.0491 0.5319 0.2205 0.032 Uiso 1 1 calc R . .
C9 C 0.2098(2) 0.61155(15) 0.2094(2) 0.0303(5) Uani 1 1 d . . .
H9 H 0.1596 0.6618 0.1638 0.036 Uiso 1 1 calc R . .
C10 C 0.3481(2) 0.61526(15) 0.2420(2) 0.0313(5) Uani 1 1 d . . .
H10 H 0.3923 0.6680 0.2185 0.038 Uiso 1 1 calc R . .
C11 C 0.4226(2) 0.54292(16) 0.3085(2) 0.0333(5) Uani 1 1 d . . .
H11 H 0.5176 0.5461 0.3306 0.040 Uiso 1 1 calc R . .
C12 C 0.3590(2) 0.46579(15) 0.3432(2) 0.0287(4) Uani 1 1 d . . .
H12 H 0.4099 0.4160 0.3891 0.034 Uiso 1 1 calc R . .

loop_
_atom_site_aniso_label
_atom_site_aniso_U_11
_atom_site_aniso_U_22
_atom_site_aniso_U_33
_atom_site_aniso_U_23
_atom_site_aniso_U_13
_atom_site_aniso_U_12
Ge1 0.02963(14) 0.02759(13) 0.02555(13) 0.00459(9) 0.00169(9) 0.00567(9)
P1 0.0175(2) 0.0239(3) 0.0205(2) 0.00063(19) 0.00509(19) -0.00045(19)
Cl1 0.0397(3) 0.0413(3) 0.0230(2) 0.0004(2) 0.0074(2) 0.0095(2)
Cl2 0.0328(3) 0.0407(3) 0.0273(2) 0.0040(2) 0.0134(2) -0.0032(2)
Cl3 0.0205(2) 0.0366(3) 0.0536(3) -0.0014(3) 0.0009(2) 0.0014(2)
C1 0.0179(9) 0.0221(9) 0.0265(9) -0.0015(8) 0.0067(8) -0.0004(7)
C2 0.0279(11) 0.0303(11) 0.0268(10) -0.0030(9) 0.0098(8) -0.0004(9)
C3 0.0288(11) 0.0335(11) 0.0344(11) -0.0045(9) 0.0174(9) 0.0006(9)
C4 0.0187(10) 0.0263(10) 0.0454(13) -0.0036(9) 0.0101(9) -0.0006(8)
C5 0.0234(10) 0.0337(11) 0.0305(10) -0.0013(9) 0.0017(8) -0.0041(9)
C6 0.0236(10) 0.0356(12) 0.0245(10) -0.0029(9) 0.0072(8) -0.0042(8)
C7 0.0208(9) 0.0243(9) 0.0210(8) -0.0030(8) 0.0073(7) -0.0016(8)
C8 0.0232(10) 0.0283(10) 0.0271(10) -0.0024(8) 0.0035(8) 0.0001(8)
C9 0.0342(12) 0.0253(10) 0.0307(11) 0.0024(9) 0.0062(9) 0.0004(9)
C10 0.0369(12) 0.0265(10) 0.0346(11) -0.0036(9) 0.0165(10) -0.0073(9)
C11 0.0222(10) 0.0337(12) 0.0460(13) -0.0015(10) 0.0119(9) -0.0038(9)
C12 0.0214(10) 0.0268(10) 0.0389(11) 0.0019(9) 0.0090(9) 0.0021(8)

loop_
_atom_type_symbol
_atom_type_description
_atom_type_scat_dispersion_real
_atom_type_scat_dispersion_imag
_atom_type_scat_source
C C 0.0033 0.0016 'International Tables Vol C Tables 4.2.6.8 and 6.1.1.4'
H H 0.0000 0.0000 'International Tables Vol C Tables 4.2.6.8 and 6.1.1.4'
Cl Cl 0.1484 0.1585 'International Tables Vol C Tables 4.2.6.8 and 6.1.1.4'
P P 0.1023 0.0942 'International Tables Vol C Tables 4.2.6.8 and 6.1.1.4'
Ge Ge 0.1547 1.8001 'International Tables Vol C Tables 4.2.6.8 and 6.1.1.4'

loop_
_geom_angle_atom_site_label_1
_geom_angle_atom_site_label_2
_geom_angle_atom_site_label_3
_geom_angle
_geom_angle_site_symmetry_1
_geom_angle_site_symmetry_3
_geom_angle_publ_flag
Cl1 Ge1 Cl3 95.88(2) . . ?
Cl1 Ge1 Cl2 92.22(2) . . ?
Cl3 Ge1 Cl2 95.16(2) . . ?
H1A P1 H1B 107.4(15) . . ?
H1A P1 C1 107.5(11) . . ?
H1B P1 C1 110.2(10) . . ?
H1A P1 C7 107.7(11) . . ?
H1B P1 C7 109.4(11) . . ?
C1 P1 C7 114.40(9) . . ?
C6 C1 C2 120.38(18) . . ?
C6 C1 P1 120.24(15) . . ?
C2 C1 P1 119.28(15) . . ?
C3 C2 C1 119.4(2) . . ?
C2 C3 C4 120.08(19) . . ?
C5 C4 C3 120.44(19) . . ?
C4 C5 C6 120.4(2) . . ?
C5 C6 C1 119.32(19) . . ?
C8 C7 C12 120.34(19) . . ?
C8 C7 P1 122.70(15) . . ?
C12 C7 P1 116.93(15) . . ?
C9 C8 C7 119.34(19) . . ?
C10 C9 C8 120.2(2) . . ?
C11 C10 C9 120.6(2) . . ?
C10 C11 C12 120.1(2) . . ?
C11 C12 C7 119.5(2) . . ?

loop_
_geom_bond_atom_site_label_1
_geom_bond_atom_site_label_2
_geom_bond_distance
_geom_bond_site_symmetry_2
_geom_bond_publ_flag
Ge1 Cl1 2.3017(6) . ?
Ge1 Cl3 2.3078(6) . ?
Ge1 Cl2 2.3158(6) . ?
P1 H1A 1.323(16) . ?
P1 H1B 1.368(16) . ?
P1 C1 1.7856(19) . ?
P1 C7 1.790(2) . ?
C1 C6 1.396(3) . ?
C1 C2 1.400(3) . ?
C2 C3 1.386(3) . ?
C3 C4 1.387(3) . ?
C4 C5 1.382(3) . ?
C5 C6 1.383(3) . ?
C7 C8 1.390(3) . ?
C7 C12 1.400(3) . ?
C8 C9 1.389(3) . ?
C9 C10 1.382(3) . ?
C10 C11 1.381(3) . ?
C11 C12 1.383(3) . ?
